data_9004918
loop_
_publ_author_name
'McDonald, A. M.'
'Chao, G. Y.'

_publ_section_title
;
 Bobtraillite, (Na,Ca)13Sr11(Zr,Y,Nb)14Si42B6O132(OH)12*12H2O,
 a new mineral species from mont Saint-Hilaire, Quebec: description,
 structure determination and relationship to benitoite and wadeite
;
_journal_name_full 'The Canadian Mineralogist'
_journal_page_first 747
_journal_page_last 758
_journal_paper_doi 10.2113/gscanmin.43.2.747
_journal_volume 43
_journal_year 2005
_chemical_compound_source 'Poudrette quarry, Mont Saint-Hilaire, Quebec, Canada'
_chemical_formula_sum 'B3 H18 Na6.462 O78 Si21 Sr5.496 Zr7'
_chemical_name_mineral Bobtraillite
_space_group_IT_number 165
_symmetry_space_group_name_Hall '-P 3 2"c'
_symmetry_space_group_name_H-M 'P -3 c 1'
_cell_angle_alpha 90
_cell_angle_beta 90
_cell_angle_gamma 120
_cell_formula_units_Z 2
_cell_length_a 19.720
_cell_length_b 19.720
_cell_length_c 9.9788
_cell_volume 3360.646
_database_code_amcsd 0006016
_exptl_crystal_density_diffrn 3.120
_cod_original_formula_sum 'Na6.462 Sr5.496 Zr7 Si21 B3 O78 H18'
_cod_database_code 9004918

loop_
_space_group_symop_operation_xyz
x,y,z
-y,-x,1/2+z
y,-x+y,-z
-x,-x+y,1/2-z
-x+y,-x,z
-x+y,y,1/2+z
-x,-y,-z
y,x,1/2-z
-y,x-y,z
x,x-y,1/2+z
x-y,x,-z
x-y,-y,1/2-z

loop_
_atom_site_aniso_label
_atom_site_aniso_U_11
_atom_site_aniso_U_22
_atom_site_aniso_U_33
_atom_site_aniso_U_12
_atom_site_aniso_U_13
_atom_site_aniso_U_23
Nal 0.02400 0.02700 0.03100 0.01200 0.00200 0.01300
Na2 0.03700 0.03400 0.05000 0.00100 0.02100 0.02500
Sr 0.01260 0.01240 0.01520 0.00490 -0.00120 -0.00100
Zr1 0.01000 0.00960 0.00680 0.00500 0.00010 0.00010
Zr2 0.00760 0.00760 0.00450 0.00380 0.00000 0.00000
Si1 0.01080 0.01300 0.01200 0.00670 0.00010 0.00020
Si2 0.00940 0.01280 0.01260 0.00400 0.00020 0.00050
Si3 0.01170 0.01160 0.01130 0.00790 -0.00080 -0.00050
Si4 0.00890 0.01040 0.01040 0.00580 0.00030 0.00020
B 0.01800 0.01800 0.01000 0.00900 -0.00100 0.00100
O1 0.01800 0.01600 0.01400 0.00900 0.00600 0.00300
O2 0.01500 0.01600 0.01300 0.00700 -0.00600 -0.00600
O3 0.03200 0.03000 0.01500 0.01600 -0.00900 -0.00800
O4 0.01100 0.00900 0.04100 0.00200 0.00100 0.00300
O5 0.02600 0.02500 0.02700 0.01200 0.00100 0.00800
O6 0.01700 0.02100 0.01100 0.01100 -0.00100 0.00400
O7 0.01500 0.01500 0.01100 0.00600 0.00100 0.00300
O8 0.03600 0.02800 0.01500 0.01600 0.01000 0.00100
O9 0.01000 0.01000 0.02000 0.00300 -0.00100 -0.00100
O10 0.00300 0.00300 0.02700 -0.00100 -0.00100 0.00100
O11 0.01300 0.01300 0.01700 0.00900 0.00100 -0.00100
O12 0.00900 0.01000 0.04100 0.00500 -0.00200 -0.04000
O-H13 0.02600 0.02700 0.02400 0.01500 -0.00600 -0.00700
Wat14 0.05800 0.04900 0.06100 0.02300 0.01500 0.00000

loop_
_atom_site_label
_atom_site_fract_x
_atom_site_fract_y
_atom_site_fract_z
_atom_site_occupancy
_atom_site_U_iso_or_equiv
_atom_site_type_symbol
_atom_site_attached_hydrogens
Nal 0.78230 0.89130 0.99970 0.83700 0.02800 Na 0
Na2 0.67190 0.67180 0.49470 0.24000 0.04800 Na 0
Sr 0.43604 0.56401 0.50000 0.91600 0.01400 Sr 0
Zr1 0.56592 0.78293 0.50000 1.00000 0.00880 Zr 0
Zr2 0.00000 0.00000 0.50000 1.00000 0.00660 Zr 0
Si1 0.87020 0.00000 0.75000 1.00000 0.01180 Si 0
Si2 0.69223 0.91164 0.75010 1.00000 0.01230 Si 0
Si3 0.56438 0.65133 0.75000 1.00000 0.01060 Si 0
Si4 0.42971 0.74333 0.75000 1.00000 0.00950 Si 0
B 0.47980 0.47980 0.75000 1.00000 0.01500 B 0
O1 0.47760 0.78460 0.61640 1.00000 0.01560 O 0
O2 0.47790 0.69320 0.38240 1.00000 0.01500 O 0
O3 0.65170 0.86830 0.61640 1.00000 0.02600 O 0
O4 0.78090 0.92370 0.74970 1.00000 0.02160 O 0
O5 0.99990 0.08850 0.38600 1.00000 0.02600 O 0
O6 0.55850 0.86740 0.38700 1.00000 0.01580 O 0
O7 0.55840 0.69110 0.61410 1.00000 0.01430 O 0
O8 0.65160 0.78360 0.38430 1.00000 0.02600 O 0
O9 0.48930 0.56180 0.74980 1.00000 0.01460 O 0
O10 0.40050 0.64920 0.74980 1.00000 0.01190 O 0
O11 0.64230 0.64230 0.75000 1.00000 0.01300 O 0
O12 0.70280 0.00000 0.75000 1.00000 0.02000 O 0
O-H13 0.44180 0.44180 0.62160 1.00000 0.02500 O 1
Wat14 0.77620 0.99980 0.09070 1.00000 0.05800 O 2

loop_
_cod_changelog_entry_id
_cod_changelog_entry_author
_cod_changelog_entry_date
_cod_changelog_entry_text
1
;cod-tools version 3.8.0
Id: cif_guess_AMCSD_atom_types 9574 2023-05-10 09:00:05Z saulius
;
2023-05-10T18:49:44+03:00
;Derived atom types and hydrogen counts
from atom names that follow the AMCSD naming convention
(Wat == water, O-H == hydroxyl).
;
2
;cod-tools version 3.10.1
Id: cif_fix_AMCSD_aniso_labels 10200 2024-08-01 14:09:44Z saulius
;
2024-08-02T12:20:49+03:00
;Changed the following '_atom_site_aniso_label' values:
'OH13' -> 'O-H13'
;

loop_
_cod_related_entry_id
_cod_related_entry_database
_cod_related_entry_code
1 AMCSD 0006016
